data_7710114
loop_
_publ_author_name
'Fukuda, Kazuishi'
'Harada, Takuma'
'Iwasawa, Nobuharu'
'Takaya, Jun'

_publ_section_title
;
 Facile Synthesis and Utilization of Bis(o-phosphinophenyl)zinc as
 Isolable PZnP-pincer Ligands Enabled by Boron-Zinc Double
 Transmetallation
;
_journal_name_full 'Dalton Transactions'
_journal_paper_doi 10.1039/D2DT01222G
_journal_year 2022
_chemical_formula_sum 'C56 H48 O0.5 P3 Pd Zn'
_chemical_formula_weight 993.62
_space_group_crystal_system triclinic
_space_group_IT_number 2
_space_group_name_Hall '-P 1'
_space_group_name_H-M_alt 'P -1'
_atom_sites_solution_hydrogens geom
_audit_creation_method SHELXL-2014/7
_audit_update_record
;
2022-03-07 deposited with the CCDC.	2022-04-21 downloaded from the CCDC.
;
_cell_angle_alpha 93.909(2)
_cell_angle_beta 97.565(2)
_cell_angle_gamma 96.028(2)
_cell_formula_units_Z 2
_cell_length_a 9.1351(2)
_cell_length_b 13.0286(3)
_cell_length_c 20.1713(6)
_cell_measurement_reflns_used 12028
_cell_measurement_temperature 123(2)
_cell_measurement_theta_max 73.7180
_cell_measurement_theta_min 3.9050
_cell_volume 2358.48(10)
_computing_structure_refinement 'SHELXL-2014/7 (Sheldrick, 2014)'
_diffrn_ambient_temperature 123(2)
_diffrn_measured_fraction_theta_full 0.998
_diffrn_measured_fraction_theta_max 0.950
_diffrn_measurement_device_type 'XtaLAB Synergy R, DW system, HyPix'
_diffrn_radiation_type CuK\a
_diffrn_radiation_wavelength 1.54184
_diffrn_reflns_av_R_equivalents 0.0372
_diffrn_reflns_av_unetI/netI 0.0398
_diffrn_reflns_Laue_measured_fraction_full 0.998
_diffrn_reflns_Laue_measured_fraction_max 0.950
_diffrn_reflns_limit_h_max 11
_diffrn_reflns_limit_h_min -11
_diffrn_reflns_limit_k_max 12
_diffrn_reflns_limit_k_min -15
_diffrn_reflns_limit_l_max 24
_diffrn_reflns_limit_l_min -25
_diffrn_reflns_number 26767
_diffrn_reflns_point_group_measured_fraction_full 0.998
_diffrn_reflns_point_group_measured_fraction_max 0.950
_diffrn_reflns_theta_full 67.684
_diffrn_reflns_theta_max 73.889
_diffrn_reflns_theta_min 3.423
_exptl_absorpt_coefficient_mu 4.948
_exptl_absorpt_correction_T_max 1.00000
_exptl_absorpt_correction_T_min 0.93965
_exptl_absorpt_correction_type multi-scan
_exptl_crystal_colour yellow
_exptl_crystal_density_diffrn 1.399
_exptl_crystal_description prism
_exptl_crystal_F_000 1018
_exptl_crystal_size_max 0.100
_exptl_crystal_size_mid 0.020
_exptl_crystal_size_min 0.020
_refine_diff_density_max 0.575
_refine_diff_density_min -0.633
_refine_diff_density_rms 0.069
_refine_ls_extinction_method none
_refine_ls_goodness_of_fit_ref 1.037
_refine_ls_hydrogen_treatment constr
_refine_ls_matrix_type full
_refine_ls_number_parameters 557
_refine_ls_number_reflns 9091
_refine_ls_number_restraints 18
_refine_ls_restrained_S_all 1.048
_refine_ls_R_factor_all 0.0393
_refine_ls_R_factor_gt 0.0333
_refine_ls_shift/su_max 0.001
_refine_ls_shift/su_mean 0.000
_refine_ls_structure_factor_coef Fsqd
_refine_ls_weighting_details 'w=1/[\s^2^(Fo^2^)+(0.0439P)^2^+1.3293P] where P=(Fo^2^+2Fc^2^)/3'
_refine_ls_weighting_scheme calc
_refine_ls_wR_factor_gt 0.0826
_refine_ls_wR_factor_ref 0.0851
_reflns_Friedel_coverage 0.000
_reflns_number_gt 8133
_reflns_number_total 9091
_reflns_threshold_expression 'I > 2\s(I)'
_cod_data_source_file d2dt01222g2.cif
_cod_data_source_block 3a
_cod_original_formula_sum 'C56 H48 O0.50 P3 Pd Zn'
_cod_database_code 7710114
_shelx_shelxl_version_number 2014/7
_shelx_space_group_comment
;
The symmetry employed for this shelxl refinement is uniquely defined
by the following loop, which should always be used as a source of
symmetry information in preference to the above space-group names.
They are only intended as comments.
;
_shelx_estimated_absorpt_t_min 0.637
_shelx_estimated_absorpt_t_max 0.908

loop_
_space_group_symop_operation_xyz
'x, y, z'
'-x, -y, -z'

loop_
_atom_site_label
_atom_site_type_symbol
_atom_site_fract_x
_atom_site_fract_y
_atom_site_fract_z
_atom_site_U_iso_or_equiv
_atom_site_adp_type
_atom_site_occupancy
_atom_site_site_symmetry_order
_atom_site_calc_flag
_atom_site_refinement_flags_posn
_atom_site_refinement_flags_adp
_atom_site_refinement_flags_occupancy
_atom_site_disorder_assembly
_atom_site_disorder_group
Pd1 Pd 0.26936(2) 0.67726(2) 0.27479(2) 0.02389(6) Uani 1 1 d . . . . .
Zn1 Zn 0.09046(4) 0.58028(3) 0.34890(2) 0.02902(9) Uani 1 1 d . . . . .
P1 P 0.26455(7) 0.79783(5) 0.36365(3) 0.02493(13) Uani 1 1 d . . . . .
P2 P 0.28411(7) 0.50125(5) 0.25284(3) 0.02475(13) Uani 1 1 d . . . . .
P3 P 0.37789(7) 0.76326(5) 0.18894(3) 0.02509(13) Uani 1 1 d . . . . .
C1 C 0.1808(3) 0.7634(2) 0.43810(14) 0.0291(5) Uani 1 1 d . . . . .
C2 C 0.0908(3) 0.6688(2) 0.43226(14) 0.0289(5) Uani 1 1 d . . . . .
C3 C 0.0165(3) 0.6445(2) 0.48697(15) 0.0331(6) Uani 1 1 d . . . . .
H1 H -0.0476 0.5815 0.4840 0.040 Uiso 1 1 calc R U . . .
C4 C 0.0348(3) 0.7104(2) 0.54533(15) 0.0372(6) Uani 1 1 d . . . . .
H2 H -0.0159 0.6923 0.5818 0.045 Uiso 1 1 calc R U . . .
C5 C 0.1267(4) 0.8023(2) 0.55001(16) 0.0418(7) Uani 1 1 d . . . . .
H3 H 0.1403 0.8470 0.5901 0.050 Uiso 1 1 calc R U . . .
C6 C 0.1989(4) 0.8298(2) 0.49690(15) 0.0372(6) Uani 1 1 d . . . . .
H4 H 0.2610 0.8937 0.5002 0.045 Uiso 1 1 calc R U . . .
C7 C 0.1079(3) 0.41673(19) 0.24723(13) 0.0269(5) Uani 1 1 d . . . . .
C8 C 0.0143(3) 0.4510(2) 0.29161(14) 0.0295(5) Uani 1 1 d . . . . .
C9 C -0.1223(3) 0.3907(2) 0.29201(15) 0.0339(6) Uani 1 1 d . . . . .
H5 H -0.1865 0.4105 0.3228 0.041 Uiso 1 1 calc R U . . .
C10 C -0.1650(3) 0.3024(2) 0.24801(16) 0.0368(6) Uani 1 1 d . . . . .
H6 H -0.2597 0.2643 0.2475 0.044 Uiso 1 1 calc R U . . .
C11 C -0.0696(3) 0.2701(2) 0.20492(16) 0.0363(6) Uani 1 1 d . . . . .
H7 H -0.0986 0.2093 0.1754 0.044 Uiso 1 1 calc R U . . .
C12 C 0.0686(3) 0.3264(2) 0.20470(14) 0.0318(6) Uani 1 1 d . . . . .
H8 H 0.1352 0.3035 0.1760 0.038 Uiso 1 1 calc R U . . .
C13 C 0.4602(3) 0.8384(2) 0.39471(14) 0.0330(6) Uani 1 1 d . . . . .
C14 C 0.5342(4) 0.7818(3) 0.44254(16) 0.0436(7) Uani 1 1 d . . . . .
H9 H 0.4793 0.7311 0.4640 0.052 Uiso 1 1 calc R U . . .
C15 C 0.6881(4) 0.7997(4) 0.4586(2) 0.0667(13) Uani 1 1 d . . . . .
H10 H 0.7375 0.7607 0.4909 0.080 Uiso 1 1 calc R U . . .
C16 C 0.7696(4) 0.8729(4) 0.4284(2) 0.0760(15) Uani 1 1 d . . . . .
H11 H 0.8748 0.8840 0.4393 0.091 Uiso 1 1 calc R U . . .
C17 C 0.6972(4) 0.9303(3) 0.3821(2) 0.0633(12) Uani 1 1 d . . . . .
H12 H 0.7530 0.9819 0.3616 0.076 Uiso 1 1 calc R U . . .
C18 C 0.5427(3) 0.9133(3) 0.36487(17) 0.0431(7) Uani 1 1 d . . . . .
H13 H 0.4942 0.9530 0.3327 0.052 Uiso 1 1 calc R U . . .
C19 C 0.1880(3) 0.9193(2) 0.34654(14) 0.0298(5) Uani 1 1 d . . . . .
C20 C 0.2422(4) 1.0140(2) 0.38219(16) 0.0387(7) Uani 1 1 d . . . . .
H14 H 0.3238 1.0182 0.4171 0.046 Uiso 1 1 calc R U . . .
C21 C 0.1764(4) 1.1023(2) 0.36655(18) 0.0483(8) Uani 1 1 d . . . . .
H15 H 0.2143 1.1669 0.3906 0.058 Uiso 1 1 calc R U . . .
C22 C 0.0580(4) 1.0974(3) 0.31714(18) 0.0506(9) Uani 1 1 d . . . . .
H16 H 0.0144 1.1585 0.3069 0.061 Uiso 1 1 calc R U . . .
C23 C 0.0012(4) 1.0039(3) 0.28181(18) 0.0489(8) Uani 1 1 d . . . . .
H17 H -0.0821 1.0006 0.2478 0.059 Uiso 1 1 calc R U . . .
C24 C 0.0667(3) 0.9144(2) 0.29626(15) 0.0354(6) Uani 1 1 d . . . . .
H18 H 0.0285 0.8501 0.2718 0.042 Uiso 1 1 calc R U . . .
C25 C 0.4024(3) 0.4506(2) 0.32102(14) 0.0289(5) Uani 1 1 d . . . . .
C26 C 0.4105(3) 0.3451(2) 0.32500(16) 0.0385(7) Uani 1 1 d . . . . .
H19 H 0.3498 0.2965 0.2930 0.046 Uiso 1 1 calc R U . . .
C27 C 0.5063(4) 0.3107(3) 0.37530(18) 0.0445(7) Uani 1 1 d . . . . .
H20 H 0.5111 0.2385 0.3777 0.053 Uiso 1 1 calc R U . . .
C28 C 0.5958(3) 0.3809(3) 0.42237(16) 0.0418(7) Uani 1 1 d . . . . .
H21 H 0.6622 0.3568 0.4566 0.050 Uiso 1 1 calc R U . . .
C29 C 0.5880(4) 0.4858(3) 0.41933(16) 0.0437(7) Uani 1 1 d . . . . .
H22 H 0.6485 0.5341 0.4516 0.052 Uiso 1 1 calc R U . . .
C30 C 0.4912(3) 0.5201(2) 0.36879(15) 0.0360(6) Uani 1 1 d . . . . .
H23 H 0.4857 0.5923 0.3669 0.043 Uiso 1 1 calc R U . . .
C31 C 0.3697(3) 0.45723(19) 0.17997(14) 0.0282(5) Uani 1 1 d . . . . .
C32 C 0.5191(3) 0.4425(2) 0.18616(15) 0.0345(6) Uani 1 1 d . . . . .
H24 H 0.5765 0.4492 0.2294 0.041 Uiso 1 1 calc R U . . .
C33 C 0.5857(4) 0.4180(2) 0.12986(16) 0.0411(7) Uani 1 1 d . . . . .
H25 H 0.6879 0.4079 0.1348 0.049 Uiso 1 1 calc R U . . .
C34 C 0.5036(4) 0.4083(2) 0.06689(16) 0.0425(7) Uani 1 1 d . . . . .
H26 H 0.5492 0.3915 0.0285 0.051 Uiso 1 1 calc R U . . .
C35 C 0.3551(4) 0.4232(3) 0.05965(16) 0.0418(7) Uani 1 1 d . . . . .
H27 H 0.2985 0.4169 0.0162 0.050 Uiso 1 1 calc R U . . .
C36 C 0.2886(3) 0.4475(2) 0.11588(15) 0.0349(6) Uani 1 1 d . . . . .
H28 H 0.1864 0.4576 0.1106 0.042 Uiso 1 1 calc R U . . .
C37 C 0.5620(3) 0.71963(19) 0.18949(14) 0.0275(5) Uani 1 1 d . . . . .
C38 C 0.6401(3) 0.7114(2) 0.25257(15) 0.0336(6) Uani 1 1 d . . . . .
H29 H 0.5954 0.7267 0.2915 0.040 Uiso 1 1 calc R U . . .
C39 C 0.7819(3) 0.6815(2) 0.25964(16) 0.0388(7) Uani 1 1 d . . . . .
H30 H 0.8338 0.6767 0.3031 0.047 Uiso 1 1 calc R U . . .
C40 C 0.8477(3) 0.6587(3) 0.20389(17) 0.0452(8) Uani 1 1 d . . . . .
H31 H 0.9446 0.6376 0.2087 0.054 Uiso 1 1 calc R U . . .
C41 C 0.7717(4) 0.6667(3) 0.14056(18) 0.0494(8) Uani 1 1 d . . . . .
H32 H 0.8175 0.6517 0.1019 0.059 Uiso 1 1 calc R U . . .
C42 C 0.6289(3) 0.6965(3) 0.13326(15) 0.0390(7) Uani 1 1 d . . . . .
H33 H 0.5772 0.7009 0.0897 0.047 Uiso 1 1 calc R U . . .
C43 C 0.2821(3) 0.7361(2) 0.10272(14) 0.0297(5) Uani 1 1 d . . . . .
C44 C 0.3279(3) 0.7866(2) 0.04890(15) 0.0378(6) Uani 1 1 d . . . . .
H34 H 0.4129 0.8368 0.0561 0.045 Uiso 1 1 calc R U . . .
C45 C 0.2496(4) 0.7635(3) -0.01512(17) 0.0465(8) Uani 1 1 d . . . . .
H35 H 0.2821 0.7974 -0.0517 0.056 Uiso 1 1 calc R U . . .
C46 C 0.1244(4) 0.6915(3) -0.02586(17) 0.0486(8) Uani 1 1 d . . . . .
H36 H 0.0719 0.6754 -0.0698 0.058 Uiso 1 1 calc R U . . .
C47 C 0.0761(4) 0.6431(3) 0.02725(17) 0.0474(8) Uani 1 1 d . . . . .
H37 H -0.0106 0.5943 0.0199 0.057 Uiso 1 1 calc R U . . .
C48 C 0.1545(3) 0.6657(2) 0.09199(15) 0.0362(6) Uani 1 1 d . . . . .
H38 H 0.1204 0.6327 0.1286 0.043 Uiso 1 1 calc R U . . .
C49 C 0.4212(3) 0.9045(2) 0.18923(14) 0.0306(6) Uani 1 1 d . . . . .
C50 C 0.5635(4) 0.9542(2) 0.1931(2) 0.0482(8) Uani 1 1 d . . . . .
H39 H 0.6459 0.9151 0.1957 0.058 Uiso 1 1 calc R U . . .
C51 C 0.5865(4) 1.0615(3) 0.1933(3) 0.0660(12) Uani 1 1 d . . . . .
H40 H 0.6847 1.0953 0.1959 0.079 Uiso 1 1 calc R U . . .
C52 C 0.4677(4) 1.1194(3) 0.1897(2) 0.0585(10) Uani 1 1 d . . . . .
H41 H 0.4840 1.1926 0.1893 0.070 Uiso 1 1 calc R U . . .
C53 C 0.3263(4) 1.0705(2) 0.1866(2) 0.0500(8) Uani 1 1 d . . . . .
H42 H 0.2445 1.1100 0.1850 0.060 Uiso 1 1 calc R U . . .
C54 C 0.3023(3) 0.9632(2) 0.18592(17) 0.0385(6) Uani 1 1 d . . . . .
H43 H 0.2038 0.9298 0.1832 0.046 Uiso 1 1 calc R U . . .
O0 O 1.0000 0.0000 0.0000 0.267(7) Uani 1 2 d S U P . .
C56 C 0.746(2) -0.0955(13) 0.0083(9) 0.292(9) Uani 1 1 d . U . . .
H44 H 0.6921 -0.1065 0.0468 0.438 Uiso 1 1 calc R U . . .
H45 H 0.7321 -0.1593 -0.0215 0.438 Uiso 1 1 calc R U . . .
H46 H 0.7062 -0.0396 -0.0163 0.438 Uiso 1 1 calc R U . . .
C55 C 0.891(2) -0.0693(17) 0.0301(12) 0.364(14) Uani 1 1 d . U . . .
H47 H 0.9340 -0.1358 0.0330 0.437 Uiso 1 1 calc R U . . .
H48 H 0.8959 -0.0397 0.0770 0.437 Uiso 1 1 calc R U . . .

loop_
_atom_site_aniso_label
_atom_site_aniso_U_11
_atom_site_aniso_U_22
_atom_site_aniso_U_33
_atom_site_aniso_U_23
_atom_site_aniso_U_13
_atom_site_aniso_U_12
Pd1 0.02391(9) 0.02176(10) 0.02480(10) -0.00093(7) 0.00025(7) 0.00286(6)
Zn1 0.02888(18) 0.02787(18) 0.02938(19) 0.00060(14) 0.00192(14) 0.00281(13)
P1 0.0256(3) 0.0232(3) 0.0250(3) -0.0011(2) 0.0007(2) 0.0037(2)
P2 0.0257(3) 0.0220(3) 0.0253(3) 0.0005(2) -0.0004(2) 0.0033(2)
P3 0.0248(3) 0.0230(3) 0.0263(3) 0.0002(2) 0.0007(2) 0.0022(2)
C1 0.0299(13) 0.0293(13) 0.0282(13) 0.0027(10) 0.0003(10) 0.0086(10)
C2 0.0276(12) 0.0316(13) 0.0291(14) 0.0050(11) 0.0039(10) 0.0098(10)
C3 0.0322(13) 0.0327(14) 0.0362(15) 0.0077(12) 0.0054(12) 0.0080(11)
C4 0.0400(15) 0.0419(16) 0.0337(15) 0.0064(12) 0.0108(12) 0.0147(12)
C5 0.0553(19) 0.0409(16) 0.0301(15) -0.0035(13) 0.0091(14) 0.0096(14)
C6 0.0475(17) 0.0315(14) 0.0322(15) -0.0015(12) 0.0068(13) 0.0040(12)
C7 0.0271(12) 0.0229(12) 0.0288(13) 0.0057(10) -0.0035(10) 0.0015(9)
C8 0.0307(13) 0.0267(13) 0.0298(14) 0.0041(10) -0.0014(11) 0.0028(10)
C9 0.0307(13) 0.0325(14) 0.0377(15) 0.0054(12) 0.0022(12) 0.0017(11)
C10 0.0314(14) 0.0342(14) 0.0417(17) 0.0078(12) -0.0035(12) -0.0020(11)
C11 0.0405(15) 0.0276(13) 0.0366(16) 0.0020(11) -0.0063(12) -0.0008(11)
C12 0.0368(14) 0.0250(12) 0.0315(14) 0.0023(11) -0.0021(11) 0.0023(10)
C13 0.0263(13) 0.0385(15) 0.0314(14) -0.0108(12) -0.0001(11) 0.0049(11)
C14 0.0386(16) 0.0518(18) 0.0369(16) -0.0137(14) -0.0084(13) 0.0174(14)
C15 0.041(2) 0.092(3) 0.058(2) -0.035(2) -0.0208(18) 0.029(2)
C16 0.0277(17) 0.108(4) 0.079(3) -0.056(3) -0.0087(19) 0.007(2)
C17 0.0374(18) 0.076(3) 0.068(3) -0.038(2) 0.0162(18) -0.0169(17)
C18 0.0348(15) 0.0483(18) 0.0415(17) -0.0151(14) 0.0062(13) -0.0056(13)
C19 0.0313(13) 0.0285(13) 0.0307(14) 0.0043(11) 0.0055(11) 0.0063(10)
C20 0.0526(18) 0.0289(14) 0.0350(16) 0.0002(12) 0.0039(13) 0.0103(12)
C21 0.075(2) 0.0302(15) 0.0448(19) 0.0025(13) 0.0174(17) 0.0175(15)
C22 0.068(2) 0.0446(18) 0.052(2) 0.0192(16) 0.0253(18) 0.0327(17)
C23 0.0406(17) 0.066(2) 0.0467(19) 0.0219(17) 0.0072(14) 0.0219(16)
C24 0.0309(14) 0.0383(15) 0.0372(16) 0.0063(12) 0.0024(12) 0.0062(11)
C25 0.0266(12) 0.0329(13) 0.0273(13) 0.0032(11) 0.0029(10) 0.0042(10)
C26 0.0399(15) 0.0303(14) 0.0430(17) 0.0061(12) -0.0034(13) 0.0031(12)
C27 0.0430(17) 0.0395(16) 0.052(2) 0.0189(14) 0.0005(15) 0.0093(13)
C28 0.0329(14) 0.0560(19) 0.0377(17) 0.0174(14) -0.0011(13) 0.0100(13)
C29 0.0364(15) 0.0549(19) 0.0368(17) 0.0019(14) -0.0059(13) 0.0063(14)
C30 0.0363(14) 0.0366(15) 0.0329(15) -0.0006(12) -0.0037(12) 0.0066(12)
C31 0.0338(13) 0.0204(12) 0.0300(14) 0.0009(10) 0.0024(11) 0.0043(10)
C32 0.0346(14) 0.0349(14) 0.0344(15) 0.0044(12) 0.0032(12) 0.0074(11)
C33 0.0426(16) 0.0427(16) 0.0420(17) 0.0059(13) 0.0095(14) 0.0175(13)
C34 0.0522(18) 0.0425(16) 0.0363(16) 0.0012(13) 0.0137(14) 0.0146(14)
C35 0.0473(17) 0.0488(17) 0.0281(15) -0.0012(13) 0.0008(13) 0.0076(14)
C36 0.0362(14) 0.0352(14) 0.0324(15) -0.0009(12) 0.0014(12) 0.0070(11)
C37 0.0268(12) 0.0229(12) 0.0314(14) 0.0001(10) 0.0020(10) 0.0005(9)
C38 0.0322(14) 0.0377(15) 0.0303(14) -0.0002(11) 0.0003(11) 0.0077(11)
C39 0.0339(15) 0.0465(17) 0.0351(16) 0.0017(13) -0.0025(12) 0.0107(12)
C40 0.0298(14) 0.061(2) 0.0454(18) 0.0002(15) -0.0007(13) 0.0178(14)
C41 0.0381(16) 0.074(2) 0.0388(18) -0.0014(16) 0.0066(14) 0.0204(16)
C42 0.0341(15) 0.0523(18) 0.0311(15) 0.0004(13) 0.0014(12) 0.0128(13)
C43 0.0297(13) 0.0283(13) 0.0303(14) -0.0001(10) -0.0005(11) 0.0070(10)
C44 0.0399(15) 0.0404(16) 0.0335(16) 0.0029(12) 0.0042(12) 0.0068(12)
C45 0.0510(19) 0.059(2) 0.0322(16) 0.0085(14) 0.0049(14) 0.0158(15)
C46 0.0421(17) 0.067(2) 0.0333(17) -0.0049(15) -0.0083(14) 0.0142(15)
C47 0.0349(16) 0.060(2) 0.0424(18) -0.0092(15) -0.0047(14) 0.0022(14)
C48 0.0325(14) 0.0411(15) 0.0330(15) -0.0014(12) -0.0011(12) 0.0043(12)
C49 0.0343(14) 0.0261(13) 0.0306(14) -0.0006(10) 0.0029(11) 0.0030(10)
C50 0.0338(15) 0.0307(15) 0.077(3) -0.0018(15) 0.0041(16) -0.0001(12)
C51 0.0418(19) 0.0320(17) 0.120(4) -0.007(2) 0.011(2) -0.0081(14)
C52 0.057(2) 0.0269(15) 0.091(3) -0.0027(17) 0.014(2) 0.0020(14)
C53 0.0510(19) 0.0282(15) 0.073(2) 0.0032(15) 0.0119(17) 0.0111(13)
C54 0.0362(15) 0.0306(14) 0.0490(18) 0.0023(13) 0.0078(13) 0.0039(11)
O0 0.282(11) 0.238(10) 0.301(11) 0.076(8) 0.052(8) 0.083(8)
C56 0.312(12) 0.271(11) 0.286(12) 0.078(9) 0.054(9) -0.044(9)
C55 0.340(16) 0.361(16) 0.398(16) 0.042(10) 0.049(10) 0.073(10)

loop_
_atom_type_symbol
_atom_type_description
_atom_type_scat_dispersion_real
_atom_type_scat_dispersion_imag
_atom_type_scat_source
C C 0.0181 0.0091 'International Tables Vol C Tables 4.2.6.8 and 6.1.1.4'
H H 0.0000 0.0000 'International Tables Vol C Tables 4.2.6.8 and 6.1.1.4'
P P 0.2955 0.4335 'International Tables Vol C Tables 4.2.6.8 and 6.1.1.4'
Zn Zn -1.5491 0.6778 'International Tables Vol C Tables 4.2.6.8 and 6.1.1.4'
Pd Pd 0.1215 3.9337 'International Tables Vol C Tables 4.2.6.8 and 6.1.1.4'
O O 0.0492 0.0322 'International Tables Vol C Tables 4.2.6.8 and 6.1.1.4'

loop_
_geom_angle_atom_site_label_1
_geom_angle_atom_site_label_2
_geom_angle_atom_site_label_3
_geom_angle
_geom_angle_site_symmetry_1
_geom_angle_site_symmetry_3
_geom_angle_publ_flag
P1 Pd1 P2 140.40(2) . . ?
P1 Pd1 P3 108.38(2) . . ?
P2 Pd1 P3 106.65(2) . . ?
P1 Pd1 Zn1 76.541(19) . . ?
P2 Pd1 Zn1 73.801(19) . . ?
P3 Pd1 Zn1 166.204(18) . . ?
C2 Zn1 C8 149.31(12) . . ?
C2 Zn1 Pd1 108.35(8) . . ?
C8 Zn1 Pd1 102.31(8) . . ?
C13 P1 C19 103.90(13) . . ?
C13 P1 C1 104.94(13) . . ?
C19 P1 C1 101.46(12) . . ?
C13 P1 Pd1 104.20(9) . . ?
C19 P1 Pd1 118.63(9) . . ?
C1 P1 Pd1 121.75(9) . . ?
C25 P2 C7 102.80(12) . . ?
C25 P2 C31 100.63(12) . . ?
C7 P2 C31 105.12(12) . . ?
C25 P2 Pd1 111.31(9) . . ?
C7 P2 Pd1 115.54(8) . . ?
C31 P2 Pd1 119.26(8) . . ?
C37 P3 C43 106.61(12) . . ?
C37 P3 C49 101.74(12) . . ?
C43 P3 C49 98.77(12) . . ?
C37 P3 Pd1 105.73(9) . . ?
C43 P3 Pd1 117.20(9) . . ?
C49 P3 Pd1 124.80(9) . . ?
C2 C1 C6 121.0(3) . . ?
C2 C1 P1 116.4(2) . . ?
C6 C1 P1 122.5(2) . . ?
C1 C2 C3 117.3(3) . . ?
C1 C2 Zn1 115.6(2) . . ?
C3 C2 Zn1 127.0(2) . . ?
C4 C3 C2 121.5(3) . . ?
C4 C3 H1 119.2 . . ?
C2 C3 H1 119.2 . . ?
C5 C4 C3 119.7(3) . . ?
C5 C4 H2 120.1 . . ?
C3 C4 H2 120.1 . . ?
C4 C5 C6 120.4(3) . . ?
C4 C5 H3 119.8 . . ?
C6 C5 H3 119.8 . . ?
C5 C6 C1 120.0(3) . . ?
C5 C6 H4 120.0 . . ?
C1 C6 H4 120.0 . . ?
C12 C7 C8 121.9(2) . . ?
C12 C7 P2 125.0(2) . . ?
C8 C7 P2 113.05(19) . . ?
C7 C8 C9 117.5(2) . . ?
C7 C8 Zn1 116.08(19) . . ?
C9 C8 Zn1 126.4(2) . . ?
C10 C9 C8 121.0(3) . . ?
C10 C9 H5 119.5 . . ?
C8 C9 H5 119.5 . . ?
C11 C10 C9 120.1(3) . . ?
C11 C10 H6 120.0 . . ?
C9 C10 H6 120.0 . . ?
C10 C11 C12 120.3(3) . . ?
C10 C11 H7 119.9 . . ?
C12 C11 H7 119.9 . . ?
C11 C12 C7 119.1(3) . . ?
C11 C12 H8 120.5 . . ?
C7 C12 H8 120.5 . . ?
C18 C13 C14 118.8(3) . . ?
C18 C13 P1 121.4(2) . . ?
C14 C13 P1 119.0(2) . . ?
C15 C14 C13 120.1(4) . . ?
C15 C14 H9 120.0 . . ?
C13 C14 H9 120.0 . . ?
C16 C15 C14 121.0(4) . . ?
C16 C15 H10 119.5 . . ?
C14 C15 H10 119.5 . . ?
C15 C16 C17 119.3(3) . . ?
C15 C16 H11 120.3 . . ?
C17 C16 H11 120.3 . . ?
C16 C17 C18 120.8(4) . . ?
C16 C17 H12 119.6 . . ?
C18 C17 H12 119.6 . . ?
C13 C18 C17 120.1(4) . . ?
C13 C18 H13 120.0 . . ?
C17 C18 H13 120.0 . . ?
C24 C19 C20 119.3(3) . . ?
C24 C19 P1 117.2(2) . . ?
C20 C19 P1 123.5(2) . . ?
C21 C20 C19 119.8(3) . . ?
C21 C20 H14 120.1 . . ?
C19 C20 H14 120.1 . . ?
C22 C21 C20 120.8(3) . . ?
C22 C21 H15 119.6 . . ?
C20 C21 H15 119.6 . . ?
C21 C22 C23 120.3(3) . . ?
C21 C22 H16 119.8 . . ?
C23 C22 H16 119.8 . . ?
C22 C23 C24 119.8(3) . . ?
C22 C23 H17 120.1 . . ?
C24 C23 H17 120.1 . . ?
C19 C24 C23 120.0(3) . . ?
C19 C24 H18 120.0 . . ?
C23 C24 H18 120.0 . . ?
C30 C25 C26 118.8(3) . . ?
C30 C25 P2 118.9(2) . . ?
C26 C25 P2 122.3(2) . . ?
C27 C26 C25 120.3(3) . . ?
C27 C26 H19 119.8 . . ?
C25 C26 H19 119.8 . . ?
C26 C27 C28 120.4(3) . . ?
C26 C27 H20 119.8 . . ?
C28 C27 H20 119.8 . . ?
C29 C28 C27 119.8(3) . . ?
C29 C28 H21 120.1 . . ?
C27 C28 H21 120.1 . . ?
C28 C29 C30 119.6(3) . . ?
C28 C29 H22 120.2 . . ?
C30 C29 H22 120.2 . . ?
C25 C30 C29 121.0(3) . . ?
C25 C30 H23 119.5 . . ?
C29 C30 H23 119.5 . . ?
C32 C31 C36 118.3(3) . . ?
C32 C31 P2 121.4(2) . . ?
C36 C31 P2 120.1(2) . . ?
C31 C32 C33 120.8(3) . . ?
C31 C32 H24 119.6 . . ?
C33 C32 H24 119.6 . . ?
C34 C33 C32 120.1(3) . . ?
C34 C33 H25 119.9 . . ?
C32 C33 H25 119.9 . . ?
C33 C34 C35 119.9(3) . . ?
C33 C34 H26 120.0 . . ?
C35 C34 H26 120.0 . . ?
C34 C35 C36 119.9(3) . . ?
C34 C35 H27 120.0 . . ?
C36 C35 H27 120.0 . . ?
C35 C36 C31 120.9(3) . . ?
C35 C36 H28 119.5 . . ?
C31 C36 H28 119.5 . . ?
C42 C37 C38 118.6(3) . . ?
C42 C37 P3 125.7(2) . . ?
C38 C37 P3 115.7(2) . . ?
C39 C38 C37 121.2(3) . . ?
C39 C38 H29 119.4 . . ?
C37 C38 H29 119.4 . . ?
C40 C39 C38 120.1(3) . . ?
C40 C39 H30 120.0 . . ?
C38 C39 H30 120.0 . . ?
C39 C40 C41 119.6(3) . . ?
C39 C40 H31 120.2 . . ?
C41 C40 H31 120.2 . . ?
C40 C41 C42 120.4(3) . . ?
C40 C41 H32 119.8 . . ?
C42 C41 H32 119.8 . . ?
C37 C42 C41 120.1(3) . . ?
C37 C42 H33 119.9 . . ?
C41 C42 H33 119.9 . . ?
C48 C43 C44 119.3(3) . . ?
C48 C43 P3 117.8(2) . . ?
C44 C43 P3 122.8(2) . . ?
C45 C44 C43 120.1(3) . . ?
C45 C44 H34 119.9 . . ?
C43 C44 H34 119.9 . . ?
C46 C45 C44 120.3(3) . . ?
C46 C45 H35 119.8 . . ?
C44 C45 H35 119.8 . . ?
C47 C46 C45 120.0(3) . . ?
C47 C46 H36 120.0 . . ?
C45 C46 H36 120.0 . . ?
C46 C47 C48 120.1(3) . . ?
C46 C47 H37 120.0 . . ?
C48 C47 H37 120.0 . . ?
C43 C48 C47 120.1(3) . . ?
C43 C48 H38 119.9 . . ?
C47 C48 H38 119.9 . . ?
C50 C49 C54 119.1(3) . . ?
C50 C49 P3 123.8(2) . . ?
C54 C49 P3 117.1(2) . . ?
C49 C50 C51 120.1(3) . . ?
C49 C50 H39 119.9 . . ?
C51 C50 H39 119.9 . . ?
C52 C51 C50 120.6(3) . . ?
C52 C51 H40 119.7 . . ?
C50 C51 H40 119.7 . . ?
C53 C52 C51 119.5(3) . . ?
C53 C52 H41 120.2 . . ?
C51 C52 H41 120.2 . . ?
C52 C53 C54 120.3(3) . . ?
C52 C53 H42 119.9 . . ?
C54 C53 H42 119.9 . . ?
C49 C54 C53 120.5(3) . . ?
C49 C54 H43 119.8 . . ?
C53 C54 H43 119.8 . . ?
C55 O0 C55 180.0(13) . 2_755 ?
C55 C56 H44 109.5 . . ?
C55 C56 H45 109.5 . . ?
H44 C56 H45 109.5 . . ?
C55 C56 H46 109.5 . . ?
H44 C56 H46 109.5 . . ?
H45 C56 H46 109.5 . . ?
C56 C55 O0 128(2) . . ?
C56 C55 H47 105.3 . . ?
O0 C55 H47 105.3 . . ?
C56 C55 H48 105.3 . . ?
O0 C55 H48 105.3 . . ?
H47 C55 H48 106.0 . . ?

loop_
_geom_bond_atom_site_label_1
_geom_bond_atom_site_label_2
_geom_bond_distance
_geom_bond_site_symmetry_2
_geom_bond_publ_flag
Pd1 P1 2.3096(7) . ?
Pd1 P2 2.3270(6) . ?
Pd1 P3 2.3917(7) . ?
Pd1 Zn1 2.6399(4) . ?
Zn1 C2 1.972(3) . ?
Zn1 C8 1.983(3) . ?
P1 C13 1.824(3) . ?
P1 C19 1.831(3) . ?
P1 C1 1.834(3) . ?
P2 C25 1.837(3) . ?
P2 C7 1.838(3) . ?
P2 C31 1.839(3) . ?
P3 C37 1.830(3) . ?
P3 C43 1.835(3) . ?
P3 C49 1.841(3) . ?
C1 C2 1.398(4) . ?
C1 C6 1.400(4) . ?
C2 C3 1.406(4) . ?
C3 C4 1.390(4) . ?
C3 H1 0.9500 . ?
C4 C5 1.378(5) . ?
C4 H2 0.9500 . ?
C5 C6 1.378(4) . ?
C5 H3 0.9500 . ?
C6 H4 0.9500 . ?
C7 C12 1.394(4) . ?
C7 C8 1.400(4) . ?
C8 C9 1.404(4) . ?
C9 C10 1.392(4) . ?
C9 H5 0.9500 . ?
C10 C11 1.385(5) . ?
C10 H6 0.9500 . ?
C11 C12 1.392(4) . ?
C11 H7 0.9500 . ?
C12 H8 0.9500 . ?
C13 C18 1.388(5) . ?
C13 C14 1.401(4) . ?
C14 C15 1.392(5) . ?
C14 H9 0.9500 . ?
C15 C16 1.372(7) . ?
C15 H10 0.9500 . ?
C16 C17 1.381(7) . ?
C16 H11 0.9500 . ?
C17 C18 1.399(5) . ?
C17 H12 0.9500 . ?
C18 H13 0.9500 . ?
C19 C24 1.393(4) . ?
C19 C20 1.394(4) . ?
C20 C21 1.389(4) . ?
C20 H14 0.9500 . ?
C21 C22 1.364(5) . ?
C21 H15 0.9500 . ?
C22 C23 1.382(6) . ?
C22 H16 0.9500 . ?
C23 C24 1.397(4) . ?
C23 H17 0.9500 . ?
C24 H18 0.9500 . ?
C25 C30 1.389(4) . ?
C25 C26 1.391(4) . ?
C26 C27 1.381(4) . ?
C26 H19 0.9500 . ?
C27 C28 1.387(5) . ?
C27 H20 0.9500 . ?
C28 C29 1.381(5) . ?
C28 H21 0.9500 . ?
C29 C30 1.389(4) . ?
C29 H22 0.9500 . ?
C30 H23 0.9500 . ?
C31 C32 1.388(4) . ?
C31 C36 1.394(4) . ?
C32 C33 1.391(4) . ?
C32 H24 0.9500 . ?
C33 C34 1.378(5) . ?
C33 H25 0.9500 . ?
C34 C35 1.381(5) . ?
C34 H26 0.9500 . ?
C35 C36 1.389(4) . ?
C35 H27 0.9500 . ?
C36 H28 0.9500 . ?
C37 C42 1.388(4) . ?
C37 C38 1.391(4) . ?
C38 C39 1.384(4) . ?
C38 H29 0.9500 . ?
C39 C40 1.372(5) . ?
C39 H30 0.9500 . ?
C40 C41 1.387(5) . ?
C40 H31 0.9500 . ?
C41 C42 1.392(4) . ?
C41 H32 0.9500 . ?
C42 H33 0.9500 . ?
C43 C48 1.389(4) . ?
C43 C44 1.395(4) . ?
C44 C45 1.389(4) . ?
C44 H34 0.9500 . ?
C45 C46 1.385(5) . ?
C45 H35 0.9500 . ?
C46 C47 1.378(5) . ?
C46 H36 0.9500 . ?
C47 C48 1.401(4) . ?
C47 H37 0.9500 . ?
C48 H38 0.9500 . ?
C49 C50 1.380(4) . ?
C49 C54 1.390(4) . ?
C50 C51 1.391(5) . ?
C50 H39 0.9500 . ?
C51 C52 1.382(5) . ?
C51 H40 0.9500 . ?
C52 C53 1.371(5) . ?
C52 H41 0.9500 . ?
C53 C54 1.391(4) . ?
C53 H42 0.9500 . ?
C54 H43 0.9500 . ?
O0 C55 1.49(2) . ?
O0 C55 1.49(2) 2_755 ?
C56 C55 1.34(2) . ?
C56 H44 0.9800 . ?
C56 H45 0.9800 . ?
C56 H46 0.9800 . ?
C55 H47 0.9900 . ?
C55 H48 0.9900 . ?

loop_
_geom_torsion_atom_site_label_1
_geom_torsion_atom_site_label_2
_geom_torsion_atom_site_label_3
_geom_torsion_atom_site_label_4
_geom_torsion
_geom_torsion_site_symmetry_1
_geom_torsion_site_symmetry_2
_geom_torsion_site_symmetry_3
_geom_torsion_site_symmetry_4
_geom_torsion_publ_flag
C13 P1 C1 C2 -131.9(2) . . . . ?
C19 P1 C1 C2 120.2(2) . . . . ?
Pd1 P1 C1 C2 -14.3(2) . . . . ?
C13 P1 C1 C6 51.1(3) . . . . ?
C19 P1 C1 C6 -56.8(3) . . . . ?
Pd1 P1 C1 C6 168.8(2) . . . . ?
C6 C1 C2 C3 1.7(4) . . . . ?
P1 C1 C2 C3 -175.32(19) . . . . ?
C6 C1 C2 Zn1 -175.4(2) . . . . ?
P1 C1 C2 Zn1 7.7(3) . . . . ?
C1 C2 C3 C4 -1.7(4) . . . . ?
Zn1 C2 C3 C4 174.9(2) . . . . ?
C2 C3 C4 C5 0.5(4) . . . . ?
C3 C4 C5 C6 0.9(5) . . . . ?
C4 C5 C6 C1 -0.9(5) . . . . ?
C2 C1 C6 C5 -0.4(4) . . . . ?
P1 C1 C6 C5 176.4(2) . . . . ?
C25 P2 C7 C12 -92.7(2) . . . . ?
C31 P2 C7 C12 12.2(3) . . . . ?
Pd1 P2 C7 C12 145.8(2) . . . . ?
C25 P2 C7 C8 86.2(2) . . . . ?
C31 P2 C7 C8 -168.85(19) . . . . ?
Pd1 P2 C7 C8 -35.2(2) . . . . ?
C12 C7 C8 C9 0.0(4) . . . . ?
P2 C7 C8 C9 -179.0(2) . . . . ?
C12 C7 C8 Zn1 179.27(19) . . . . ?
P2 C7 C8 Zn1 0.3(3) . . . . ?
C7 C8 C9 C10 -2.4(4) . . . . ?
Zn1 C8 C9 C10 178.4(2) . . . . ?
C8 C9 C10 C11 2.9(4) . . . . ?
C9 C10 C11 C12 -0.8(4) . . . . ?
C10 C11 C12 C7 -1.5(4) . . . . ?
C8 C7 C12 C11 1.9(4) . . . . ?
P2 C7 C12 C11 -179.2(2) . . . . ?
C19 P1 C13 C18 -42.4(3) . . . . ?
C1 P1 C13 C18 -148.5(2) . . . . ?
Pd1 P1 C13 C18 82.5(2) . . . . ?
C19 P1 C13 C14 147.8(2) . . . . ?
C1 P1 C13 C14 41.6(3) . . . . ?
Pd1 P1 C13 C14 -87.4(2) . . . . ?
C18 C13 C14 C15 -1.1(4) . . . . ?
P1 C13 C14 C15 169.0(2) . . . . ?
C13 C14 C15 C16 0.3(5) . . . . ?
C14 C15 C16 C17 0.8(6) . . . . ?
C15 C16 C17 C18 -1.1(6) . . . . ?
C14 C13 C18 C17 0.8(4) . . . . ?
P1 C13 C18 C17 -169.1(2) . . . . ?
C16 C17 C18 C13 0.3(5) . . . . ?
C13 P1 C19 C24 151.5(2) . . . . ?
C1 P1 C19 C24 -99.8(2) . . . . ?
Pd1 P1 C19 C24 36.5(3) . . . . ?
C13 P1 C19 C20 -30.4(3) . . . . ?
C1 P1 C19 C20 78.4(3) . . . . ?
Pd1 P1 C19 C20 -145.4(2) . . . . ?
C24 C19 C20 C21 -1.0(5) . . . . ?
P1 C19 C20 C21 -179.1(3) . . . . ?
C19 C20 C21 C22 0.7(5) . . . . ?
C20 C21 C22 C23 0.2(5) . . . . ?
C21 C22 C23 C24 -0.8(5) . . . . ?
C20 C19 C24 C23 0.4(4) . . . . ?
P1 C19 C24 C23 178.6(2) . . . . ?
C22 C23 C24 C19 0.6(5) . . . . ?
C7 P2 C25 C30 -137.1(2) . . . . ?
C31 P2 C25 C30 114.5(2) . . . . ?
Pd1 P2 C25 C30 -12.9(3) . . . . ?
C7 P2 C25 C26 45.5(3) . . . . ?
C31 P2 C25 C26 -62.9(3) . . . . ?
Pd1 P2 C25 C26 169.8(2) . . . . ?
C30 C25 C26 C27 -0.6(5) . . . . ?
P2 C25 C26 C27 176.8(3) . . . . ?
C25 C26 C27 C28 -0.1(5) . . . . ?
C26 C27 C28 C29 0.6(5) . . . . ?
C27 C28 C29 C30 -0.4(5) . . . . ?
C26 C25 C30 C29 0.7(5) . . . . ?
P2 C25 C30 C29 -176.7(2) . . . . ?
C28 C29 C30 C25 -0.2(5) . . . . ?
C25 P2 C31 C32 -27.9(2) . . . . ?
C7 P2 C31 C32 -134.4(2) . . . . ?
Pd1 P2 C31 C32 94.0(2) . . . . ?
C25 P2 C31 C36 158.3(2) . . . . ?
C7 P2 C31 C36 51.8(2) . . . . ?
Pd1 P2 C31 C36 -79.8(2) . . . . ?
C36 C31 C32 C33 -0.4(4) . . . . ?
P2 C31 C32 C33 -174.3(2) . . . . ?
C31 C32 C33 C34 0.2(5) . . . . ?
C32 C33 C34 C35 0.1(5) . . . . ?
C33 C34 C35 C36 -0.3(5) . . . . ?
C34 C35 C36 C31 0.1(5) . . . . ?
C32 C31 C36 C35 0.3(4) . . . . ?
P2 C31 C36 C35 174.3(2) . . . . ?
C43 P3 C37 C42 15.2(3) . . . . ?
C49 P3 C37 C42 -87.8(3) . . . . ?
Pd1 P3 C37 C42 140.6(2) . . . . ?
C43 P3 C37 C38 -166.0(2) . . . . ?
C49 P3 C37 C38 91.0(2) . . . . ?
Pd1 P3 C37 C38 -40.6(2) . . . . ?
C42 C37 C38 C39 0.4(4) . . . . ?
P3 C37 C38 C39 -178.5(2) . . . . ?
C37 C38 C39 C40 -0.4(5) . . . . ?
C38 C39 C40 C41 0.5(5) . . . . ?
C39 C40 C41 C42 -0.7(6) . . . . ?
C38 C37 C42 C41 -0.6(5) . . . . ?
P3 C37 C42 C41 178.2(3) . . . . ?
C40 C41 C42 C37 0.8(6) . . . . ?
C37 P3 C43 C48 116.7(2) . . . . ?
C49 P3 C43 C48 -138.2(2) . . . . ?
Pd1 P3 C43 C48 -1.4(2) . . . . ?
C37 P3 C43 C44 -66.5(3) . . . . ?
C49 P3 C43 C44 38.6(3) . . . . ?
Pd1 P3 C43 C44 175.4(2) . . . . ?
C48 C43 C44 C45 -2.4(4) . . . . ?
P3 C43 C44 C45 -179.2(2) . . . . ?
C43 C44 C45 C46 0.9(5) . . . . ?
C44 C45 C46 C47 0.7(5) . . . . ?
C45 C46 C47 C48 -0.8(5) . . . . ?
C44 C43 C48 C47 2.3(4) . . . . ?
P3 C43 C48 C47 179.2(2) . . . . ?
C46 C47 C48 C43 -0.7(5) . . . . ?
C37 P3 C49 C50 -3.4(3) . . . . ?
C43 P3 C49 C50 -112.5(3) . . . . ?
Pd1 P3 C49 C50 115.4(3) . . . . ?
C37 P3 C49 C54 177.2(2) . . . . ?
C43 P3 C49 C54 68.1(3) . . . . ?
Pd1 P3 C49 C54 -64.0(3) . . . . ?
C54 C49 C50 C51 -0.4(6) . . . . ?
P3 C49 C50 C51 -179.8(3) . . . . ?
C49 C50 C51 C52 0.1(7) . . . . ?
C50 C51 C52 C53 0.7(7) . . . . ?
C51 C52 C53 C54 -1.2(7) . . . . ?
C50 C49 C54 C53 -0.1(5) . . . . ?
P3 C49 C54 C53 179.3(3) . . . . ?
C52 C53 C54 C49 0.9(6) . . . . ?
